data_4080605
loop_
_publ_author_name
'Turbervill, Robert S. P.'
'Jupp, Andrew R.'
'McCullough, Phillip S. B.'
'Erg\"o\,cmen, Doruk'
'Goicoechea, Jose M.'

_publ_contact_author
;
 Dr. J. M. Goicoechea           
 Chemistry Research Laboratory
 University of Oxford
 Mansfield Road
 Oxford
 OX1 3TA
 UK
;
_publ_section_title
;
 Synthesis and Characterization of Free and Coordinated
 1,2,3-Tripnictolide Anions
;
_journal_issue 7
_journal_name_full Organometallics
_journal_page_first 2234
_journal_paper_doi 10.1021/om4001296
_journal_volume 32
_journal_year 2013
_chemical_formula_moiety 'C12 H24 K O6, C8 H6 As3, C4 H8 O'
_chemical_formula_sum 'C24 H38 As3 K O7'
_chemical_formula_weight 702.40
_chemical_name_systematic
; 
 [K(18-crown-6)][As3C2PhH]*THF
;
_space_group_IT_number 2
_symmetry_cell_setting triclinic
_symmetry_space_group_name_Hall '-P 1'
_symmetry_space_group_name_H-M 'P -1'
_atom_sites_solution_hydrogens geom
_atom_sites_solution_primary direct
_atom_sites_solution_secondary difmap
_audit_creation_method SHELXL-97
_cell_angle_alpha 94.170(2)
_cell_angle_beta 96.314(2)
_cell_angle_gamma 106.266(2)
_cell_formula_units_Z 2
_cell_length_a 8.0614(2)
_cell_length_b 10.1857(2)
_cell_length_c 19.1222(4)
_cell_measurement_reflns_used 31517
_cell_measurement_temperature 150(2)
_cell_measurement_theta_max 76.3849
_cell_measurement_theta_min 3.4532
_cell_volume 1489.31(6)
_computing_cell_refinement
;
CrysAlisPro, Agilent Technologies,
Version 1.171.35.11 (release 16-05-2011 CrysAlis171 .NET)
(compiled May 16 2011,17:55:39)
;
_computing_data_collection
;
CrysAlisPro, Agilent Technologies,
Version 1.171.35.11 (release 16-05-2011 CrysAlis171 .NET)
(compiled May 16 2011,17:55:39)
;
_computing_data_reduction
;
CrysAlisPro, Agilent Technologies,
Version 1.171.35.11 (release 16-05-2011 CrysAlis171 .NET)
(compiled May 16 2011,17:55:39)
;
_computing_molecular_graphics 'WinGX (Farrugia, 2005)'
_computing_publication_material 'XCIF (Sheldrick, 2001)'
_computing_structure_refinement 'SHELXL-97 (Sheldrick, 1997)'
_computing_structure_solution 'SHELXS-97 (Sheldrick, 1990)'
_diffrn_ambient_temperature 150(2)
_diffrn_detector_area_resol_mean 10.5035
_diffrn_measured_fraction_theta_full 0.990
_diffrn_measured_fraction_theta_max 0.990
_diffrn_measurement_device_type 'Xcalibur, Atlas, Gemini'
_diffrn_measurement_method 'omega scans'
_diffrn_radiation_monochromator mirror
_diffrn_radiation_source 'Nova (Cu) X-ray Source'
_diffrn_radiation_type CuK\a
_diffrn_radiation_wavelength 1.54184
_diffrn_reflns_av_R_equivalents 0.0221
_diffrn_reflns_av_sigmaI/netI 0.0122
_diffrn_reflns_limit_h_max 10
_diffrn_reflns_limit_h_min -10
_diffrn_reflns_limit_k_max 12
_diffrn_reflns_limit_k_min -12
_diffrn_reflns_limit_l_max 23
_diffrn_reflns_limit_l_min -23
_diffrn_reflns_number 32636
_diffrn_reflns_theta_full 76.58
_diffrn_reflns_theta_max 76.58
_diffrn_reflns_theta_min 4.55
_exptl_absorpt_coefficient_mu 5.584
_exptl_absorpt_correction_T_max 0.8075
_exptl_absorpt_correction_T_min 0.4331
_exptl_absorpt_correction_type multi-scan
_exptl_absorpt_process_details
;
CrysAlisPro, Agilent Technologies,
Version 1.171.35.11 (release 16-05-2011 CrysAlis171 .NET)
(compiled May 16 2011,17:55:39)
Empirical absorption correction using spherical harmonics,
 implemented in SCALE3 ABSPACK scaling algorithm.
;
_exptl_crystal_colour yellow
_exptl_crystal_density_diffrn 1.566
_exptl_crystal_density_meas ?
_exptl_crystal_density_method 'not measured'
_exptl_crystal_description needle
_exptl_crystal_F_000 712
_exptl_crystal_size_max 0.18
_exptl_crystal_size_mid 0.06
_exptl_crystal_size_min 0.04
_refine_diff_density_max 0.861
_refine_diff_density_min -0.706
_refine_diff_density_rms 0.060
_refine_ls_extinction_method none
_refine_ls_goodness_of_fit_ref 1.050
_refine_ls_hydrogen_treatment mixed
_refine_ls_matrix_type full
_refine_ls_number_parameters 401
_refine_ls_number_reflns 6183
_refine_ls_number_restraints 0
_refine_ls_restrained_S_all 1.050
_refine_ls_R_factor_all 0.0269
_refine_ls_R_factor_gt 0.0261
_refine_ls_shift/su_max 0.001
_refine_ls_shift/su_mean 0.000
_refine_ls_structure_factor_coef Fsqd
_refine_ls_weighting_details 'calc w=1/[\s^2^(Fo^2^)+(0.0375P)^2^+1.1566P] where P=(Fo^2^+2Fc^2^)/3'
_refine_ls_weighting_scheme calc
_refine_ls_wR_factor_gt 0.0708
_refine_ls_wR_factor_ref 0.0717
_reflns_number_gt 5971
_reflns_number_total 6183
_reflns_threshold_expression >2\s(I)
_cod_data_source_file om4001296_si_002.cif
_cod_data_source_block 6
_cod_depositor_comments
;
The following automatic conversions were performed:

'_exptl_crystal_density_meas' value 'not measured' was changed to '?'
- the value is perceived as not measured.

Automatic conversion script
Id: cif_fix_values 3008 2015-01-20 13:52:24Z robertas 
;
_cod_database_code 4080605

loop_
_symmetry_equiv_pos_as_xyz
'x, y, z'
'-x, -y, -z'

loop_
_atom_site_label
_atom_site_type_symbol
_atom_site_fract_x
_atom_site_fract_y
_atom_site_fract_z
_atom_site_U_iso_or_equiv
_atom_site_adp_type
_atom_site_occupancy
_atom_site_symmetry_multiplicity
_atom_site_calc_flag
_atom_site_refinement_flags
_atom_site_disorder_assembly
_atom_site_disorder_group
As1 As 0.61053(3) -0.04303(2) 0.233260(13) 0.03527(7) Uani 1 1 d . . .
As2 As 0.87716(3) 0.02750(3) 0.304481(14) 0.03986(7) Uani 1 1 d . . .
As3 As 0.87233(3) 0.24791(2) 0.338422(11) 0.03233(7) Uani 1 1 d . . .
C1 C 0.6531(2) 0.23826(19) 0.28767(9) 0.0244(3) Uani 1 1 d . . .
C2 C 0.5507(2) 0.12065(19) 0.24704(10) 0.0276(4) Uani 1 1 d . . .
H2 H 0.4409 0.1227 0.2242 0.033 Uiso 1 1 calc R . .
C3 C 0.5935(2) 0.36347(18) 0.29433(9) 0.0246(3) Uani 1 1 d . . .
C4 C 0.4234(3) 0.3563(2) 0.30695(10) 0.0300(4) Uani 1 1 d . . .
H4 H 0.3448 0.2699 0.3124 0.036 Uiso 1 1 calc R . .
C5 C 0.3681(3) 0.4738(2) 0.31168(12) 0.0389(5) Uani 1 1 d . . .
H5 H 0.2524 0.4670 0.3205 0.047 Uiso 1 1 calc R . .
C6 C 0.4810(3) 0.6011(2) 0.30365(12) 0.0404(5) Uani 1 1 d . . .
H6 H 0.4422 0.6811 0.3059 0.048 Uiso 1 1 calc R . .
C7 C 0.6500(3) 0.6103(2) 0.29239(11) 0.0365(4) Uani 1 1 d . . .
H7 H 0.7285 0.6973 0.2877 0.044 Uiso 1 1 calc R . .
C8 C 0.7059(3) 0.4932(2) 0.28784(10) 0.0295(4) Uani 1 1 d . . .
H8 H 0.8227 0.5013 0.2802 0.035 Uiso 1 1 calc R . .
K1 K 1.0000 0.0000 0.5000 0.03143(13) Uani 1 2 d S . .
O11 O 1.29026(17) 0.18353(14) 0.45572(7) 0.0303(3) Uani 1 1 d . . .
O12 O 1.23469(17) -0.10352(14) 0.43456(7) 0.0299(3) Uani 1 1 d . . .
O13 O 0.90789(18) -0.27732(13) 0.45285(8) 0.0321(3) Uani 1 1 d . . .
C101 C 1.4240(2) 0.1232(2) 0.44017(11) 0.0354(4) Uani 1 1 d . . .
H10A H 1.4870 0.1072 0.4847 0.042 Uiso 1 1 calc R . .
H10B H 1.5089 0.1863 0.4152 0.042 Uiso 1 1 calc R . .
C102 C 1.3434(3) -0.0096(2) 0.39496(11) 0.0370(5) Uani 1 1 d . . .
H10C H 1.2731 0.0053 0.3521 0.044 Uiso 1 1 calc R . .
H10D H 1.4355 -0.0478 0.3799 0.044 Uiso 1 1 calc R . .
C103 C 1.1603(3) -0.2353(2) 0.39602(12) 0.0411(5) Uani 1 1 d . . .
H10E H 1.2538 -0.2738 0.3828 0.049 Uiso 1 1 calc R . .
H10F H 1.0880 -0.2275 0.3521 0.049 Uiso 1 1 calc R . .
C104 C 1.0501(3) -0.3283(2) 0.44074(13) 0.0392(5) Uani 1 1 d . . .
H10G H 1.0065 -0.4230 0.4163 0.047 Uiso 1 1 calc R . .
H10H H 1.1198 -0.3307 0.4864 0.047 Uiso 1 1 calc R . .
C105 C 0.7832(3) -0.3694(2) 0.48700(13) 0.0405(5) Uani 1 1 d . . .
H10I H 0.8392 -0.3860 0.5329 0.049 Uiso 1 1 calc R . .
H10J H 0.7352 -0.4587 0.4572 0.049 Uiso 1 1 calc R . .
C106 C 1.3596(3) 0.3069(2) 0.50143(13) 0.0413(5) Uani 1 1 d . . .
H10K H 1.4514 0.3718 0.4802 0.050 Uiso 1 1 calc R . .
H10L H 1.4127 0.2876 0.5473 0.050 Uiso 1 1 calc R . .
K2 K 0.0000 0.5000 0.0000 0.03103(12) Uani 1 2 d S . .
O21 O 0.1874(5) 0.4238(3) 0.11547(16) 0.0355(7) Uani 0.503(3) 1 d P A 1
O22 O -0.1672(4) 0.2736(3) 0.06830(16) 0.0388(8) Uani 0.503(3) 1 d P A 1
O23 O -0.3606(4) 0.3920(3) -0.02507(15) 0.0370(8) Uani 0.503(3) 1 d P A 1
C201 C 0.3646(7) 0.4448(6) 0.1078(3) 0.0412(11) Uani 0.503(3) 1 d P . 1
H20A H 0.3748 0.3788 0.0690 0.049 Uiso 0.503(3) 1 calc PR A 1
H20B H 0.4282 0.4283 0.1520 0.049 Uiso 0.503(3) 1 calc PR A 1
C202 C 0.1166(6) 0.3586(7) 0.1597(3) 0.0402(11) Uani 0.503(3) 1 d P A 1
H20C H 0.1229 0.4234 0.2018 0.048 Uiso 0.503(3) 1 calc PR A 1
H20D H 0.1836 0.2949 0.1742 0.048 Uiso 0.503(3) 1 calc PR A 1
C203 C -0.0801(8) 0.2722(5) 0.1372(3) 0.0416(11) Uani 0.503(3) 1 d P A 1
H20E H -0.0879 0.1751 0.1434 0.050 Uiso 0.503(3) 1 calc PR A 1
H20F H -0.1484 0.3025 0.1717 0.050 Uiso 0.503(3) 1 calc PR A 1
C204 C -0.3267(17) 0.2127(9) 0.0647(7) 0.048(2) Uani 0.503(3) 1 d P A 1
H20G H -0.3713 0.2385 0.1083 0.057 Uiso 0.503(3) 1 calc PR A 1
H20H H -0.3466 0.1118 0.0596 0.057 Uiso 0.503(3) 1 calc PR A 1
C205 C -0.4290(7) 0.2592(6) -0.0055(4) 0.0459(12) Uani 0.503(3) 1 d P A 1
H20I H -0.4342 0.1926 -0.0467 0.055 Uiso 0.503(3) 1 calc PR A 1
H20J H -0.5506 0.2492 0.0030 0.055 Uiso 0.503(3) 1 calc PR A 1
C206 C -0.442(3) 0.414(3) -0.0918(13) 0.044(4) Uani 0.503(3) 1 d P . 1
H20K H -0.5688 0.3977 -0.0904 0.052 Uiso 0.503(3) 1 calc PR A 1
H20L H -0.4276 0.3480 -0.1296 0.052 Uiso 0.503(3) 1 calc PR A 1
O1A O 0.2866(4) 0.5365(3) 0.10109(15) 0.0359(8) Uani 0.497(3) 1 d P . 2
O2A O -0.0195(4) 0.3175(4) 0.10215(16) 0.0376(8) Uani 0.497(3) 1 d P A 2
O3A O -0.3290(4) 0.3221(3) 0.02017(16) 0.0350(8) Uani 0.497(3) 1 d P A 2
C1A C 0.2855(8) 0.4129(5) 0.1311(3) 0.0388(10) Uani 0.497(3) 1 d P A 2
H1A1 H 0.3404 0.4399 0.1809 0.047 Uiso 0.497(3) 1 calc PR A 2
H1A2 H 0.3647 0.3725 0.1067 0.047 Uiso 0.497(3) 1 calc PR A 2
C2A C 0.1080(7) 0.2889(6) 0.1321(3) 0.0409(11) Uani 0.497(3) 1 d P A 2
H2A1 H 0.1186 0.2030 0.1078 0.049 Uiso 0.497(3) 1 calc PR A 2
H2A2 H 0.0910 0.2734 0.1816 0.049 Uiso 0.497(3) 1 calc PR A 2
C3A C -0.1852(8) 0.2720(5) 0.1259(2) 0.0391(10) Uani 0.497(3) 1 d P A 2
H3A1 H -0.1914 0.3389 0.1651 0.047 Uiso 0.497(3) 1 calc PR A 2
H3A2 H -0.1963 0.1826 0.1450 0.047 Uiso 0.497(3) 1 calc PR A 2
C4A C -0.3426(15) 0.2551(11) 0.0665(7) 0.049(2) Uani 0.497(3) 1 d P A 2
H4A1 H -0.3794 0.1579 0.0456 0.059 Uiso 0.497(3) 1 calc PR A 2
H4A2 H -0.4402 0.2696 0.0902 0.059 Uiso 0.497(3) 1 calc PR A 2
C5A C -0.4407(6) 0.2744(5) -0.0451(3) 0.0396(11) Uani 0.497(3) 1 d P A 2
H5A1 H -0.5578 0.2210 -0.0360 0.048 Uiso 0.497(3) 1 calc PR A 2
H5A2 H -0.3933 0.2132 -0.0745 0.048 Uiso 0.497(3) 1 calc PR A 2
C6A C -0.454(3) 0.394(3) -0.0835(13) 0.036(3) Uani 0.497(3) 1 d P . 2
H6A1 H -0.5391 0.3614 -0.1271 0.043 Uiso 0.497(3) 1 calc PR A 2
H6A2 H -0.4963 0.4574 -0.0532 0.043 Uiso 0.497(3) 1 calc PR A 2
O1S O -0.0804(3) 0.7168(2) 0.07466(10) 0.0569(5) Uani 1 1 d . A .
C1S C -0.0568(5) 0.7080(4) 0.14836(17) 0.0756(9) Uani 1 1 d . . .
H1S1 H -0.0482 0.6158 0.1579 0.091 Uiso 1 1 calc R A .
H1S2 H -0.1559 0.7248 0.1701 0.091 Uiso 1 1 calc R . .
C2S C 0.1062(5) 0.8144(6) 0.1770(2) 0.1027(16) Uani 1 1 d . A .
H2S1 H 0.2076 0.7777 0.1765 0.123 Uiso 1 1 calc R . .
H2S2 H 0.1022 0.8506 0.2260 0.123 Uiso 1 1 calc R . .
C3S C 0.1160(5) 0.9223(4) 0.1287(3) 0.0955(15) Uani 1 1 d . . .
H3S1 H 0.2317 0.9495 0.1122 0.115 Uiso 1 1 calc R A .
H3S2 H 0.0955 1.0047 0.1527 0.115 Uiso 1 1 calc R . .
C4S C -0.0263(5) 0.8581(3) 0.0672(2) 0.0709(8) Uani 1 1 d . A .
H4S1 H -0.1248 0.8979 0.0689 0.085 Uiso 1 1 calc R . .
H4S2 H 0.0194 0.8738 0.0216 0.085 Uiso 1 1 calc R . .

loop_
_atom_site_aniso_label
_atom_site_aniso_U_11
_atom_site_aniso_U_22
_atom_site_aniso_U_33
_atom_site_aniso_U_23
_atom_site_aniso_U_13
_atom_site_aniso_U_12
As1 0.03949(13) 0.02518(11) 0.04033(13) 0.00358(9) 0.00452(10) 0.00843(9)
As2 0.03788(13) 0.04302(14) 0.04411(14) 0.01200(11) 0.00385(10) 0.01939(11)
As3 0.02636(11) 0.03872(13) 0.02910(12) 0.00414(9) -0.00152(8) 0.00679(9)
C1 0.0245(8) 0.0270(9) 0.0221(8) 0.0075(7) 0.0057(6) 0.0058(7)
C2 0.0266(9) 0.0277(9) 0.0287(9) 0.0076(7) 0.0060(7) 0.0065(7)
C3 0.0284(9) 0.0257(9) 0.0181(8) 0.0027(6) 0.0028(6) 0.0053(7)
C4 0.0306(9) 0.0288(9) 0.0306(9) 0.0060(7) 0.0094(7) 0.0062(7)
C5 0.0387(11) 0.0367(11) 0.0466(12) 0.0061(9) 0.0200(9) 0.0136(9)
C6 0.0539(13) 0.0282(10) 0.0445(12) 0.0022(9) 0.0207(10) 0.0157(9)
C7 0.0465(12) 0.0243(9) 0.0360(10) 0.0007(8) 0.0135(9) 0.0037(8)
C8 0.0301(9) 0.0285(9) 0.0275(9) 0.0030(7) 0.0065(7) 0.0034(7)
K1 0.0288(3) 0.0210(2) 0.0445(3) 0.0008(2) 0.0178(2) 0.0029(2)
O11 0.0225(6) 0.0316(7) 0.0344(7) 0.0097(6) 0.0038(5) 0.0023(5)
O12 0.0302(7) 0.0358(7) 0.0268(6) 0.0035(5) 0.0081(5) 0.0130(6)
O13 0.0329(7) 0.0215(6) 0.0400(7) 0.0030(5) 0.0024(6) 0.0060(5)
C101 0.0216(9) 0.0496(12) 0.0384(11) 0.0225(9) 0.0091(8) 0.0095(8)
C102 0.0330(10) 0.0568(13) 0.0307(10) 0.0157(9) 0.0144(8) 0.0219(9)
C103 0.0422(12) 0.0462(12) 0.0385(11) -0.0093(9) 0.0060(9) 0.0218(10)
C104 0.0446(12) 0.0273(10) 0.0463(12) -0.0056(8) -0.0022(9) 0.0167(9)
C105 0.0464(12) 0.0209(9) 0.0453(12) 0.0048(8) 0.0024(10) -0.0034(8)
C106 0.0306(10) 0.0354(11) 0.0456(12) 0.0053(9) 0.0019(9) -0.0091(8)
K2 0.0272(3) 0.0376(3) 0.0246(3) 0.0063(2) 0.0010(2) 0.0038(2)
O21 0.0297(17) 0.0441(18) 0.0336(16) 0.0072(12) 0.0035(13) 0.0120(14)
O22 0.0334(17) 0.0499(18) 0.0345(17) 0.0143(13) 0.0085(12) 0.0107(14)
O23 0.0294(14) 0.0477(18) 0.0313(15) 0.0074(13) 0.0002(11) 0.0075(13)
C201 0.038(3) 0.059(3) 0.032(2) 0.006(2) -0.001(2) 0.026(2)
C202 0.037(2) 0.057(3) 0.025(2) 0.014(2) 0.0019(18) 0.010(2)
C203 0.042(3) 0.047(3) 0.035(3) 0.013(2) 0.007(2) 0.009(2)
C204 0.059(5) 0.031(4) 0.041(3) 0.012(3) -0.007(3) -0.005(3)
C205 0.031(3) 0.051(3) 0.049(3) 0.005(3) 0.005(3) 0.002(2)
C206 0.032(7) 0.062(8) 0.033(5) 0.009(5) -0.003(4) 0.009(6)
O1A 0.0294(15) 0.0508(18) 0.0271(14) 0.0082(12) 0.0052(11) 0.0094(13)
O2A 0.0317(16) 0.0540(19) 0.0241(14) 0.0105(14) 0.0072(13) 0.0047(14)
O3A 0.0309(16) 0.0403(17) 0.0273(15) 0.0025(13) 0.0008(13) 0.0013(14)
C1A 0.033(3) 0.056(3) 0.029(2) 0.010(2) 0.007(2) 0.012(2)
C2A 0.047(3) 0.042(3) 0.033(3) 0.012(2) -0.004(2) 0.015(2)
C3A 0.038(3) 0.048(3) 0.028(2) 0.0132(18) 0.011(2) 0.003(2)
C4A 0.038(3) 0.052(6) 0.052(4) 0.034(5) 0.013(3) -0.005(4)
C5A 0.032(2) 0.046(3) 0.032(2) -0.002(2) 0.001(2) -0.0011(19)
C6A 0.022(4) 0.049(5) 0.033(6) 0.004(5) 0.005(3) 0.004(3)
O1S 0.0647(12) 0.0488(10) 0.0459(10) -0.0075(8) 0.0101(9) 0.0002(9)
C1S 0.089(2) 0.086(2) 0.0511(17) 0.0075(16) 0.0249(17) 0.0189(19)
C2S 0.057(2) 0.187(5) 0.055(2) -0.017(3) 0.0002(16) 0.030(3)
C3S 0.061(2) 0.082(3) 0.115(3) -0.053(2) 0.025(2) -0.0151(18)
C4S 0.075(2) 0.0516(17) 0.084(2) 0.0024(15) 0.0139(17) 0.0143(15)

loop_
_atom_type_symbol
_atom_type_description
_atom_type_scat_dispersion_real
_atom_type_scat_dispersion_imag
_atom_type_scat_source
C C 0.0181 0.0091 'International Tables Vol C Tables 4.2.6.8 and 6.1.1.4'
As As -0.9300 1.0051 'International Tables Vol C Tables 4.2.6.8 and 6.1.1.4'
K K 0.3868 1.0657 'International Tables Vol C Tables 4.2.6.8 and 6.1.1.4'
O O 0.0492 0.0322 'International Tables Vol C Tables 4.2.6.8 and 6.1.1.4'
H H 0.0000 0.0000 'International Tables Vol C Tables 4.2.6.8 and 6.1.1.4'

loop_
_geom_angle_atom_site_label_1
_geom_angle_atom_site_label_2
_geom_angle_atom_site_label_3
_geom_angle
_geom_angle_site_symmetry_1
_geom_angle_site_symmetry_3
C2 As1 As2 97.39(6) . .
As3 As2 As1 97.182(11) . .
As3 As2 K1 86.856(9) . .
As1 As2 K1 131.085(11) . .
C1 As3 As2 98.08(6) . .
C2 C1 C3 120.72(16) . .
C2 C1 As3 122.16(14) . .
C3 C1 As3 117.12(13) . .
C1 C2 As1 125.17(14) . .
C1 C2 H2 117.4 . .
As1 C2 H2 117.4 . .
C8 C3 C4 117.63(17) . .
C8 C3 C1 120.91(16) . .
C4 C3 C1 121.46(16) . .
C5 C4 C3 120.95(18) . .
C5 C4 H4 119.5 . .
C3 C4 H4 119.5 . .
C4 C5 C6 120.4(2) . .
C4 C5 H5 119.8 . .
C6 C5 H5 119.8 . .
C7 C6 C5 119.4(2) . .
C7 C6 H6 120.3 . .
C5 C6 H6 120.3 . .
C6 C7 C8 120.38(19) . .
C6 C7 H7 119.8 . .
C8 C7 H7 119.8 . .
C7 C8 C3 121.25(18) . .
C7 C8 H8 119.4 . .
C3 C8 H8 119.4 . .
O13 K1 O13 180.0 2_756 .
O13 K1 O12 60.86(4) 2_756 2_756
O13 K1 O12 119.14(4) . 2_756
O13 K1 O12 119.14(4) 2_756 .
O13 K1 O12 60.86(4) . .
O12 K1 O12 180.00(5) 2_756 .
O13 K1 O11 120.13(4) 2_756 2_756
O13 K1 O11 59.87(4) . 2_756
O12 K1 O11 60.69(4) 2_756 2_756
O12 K1 O11 119.31(4) . 2_756
O13 K1 O11 59.87(4) 2_756 .
O13 K1 O11 120.13(4) . .
O12 K1 O11 119.31(4) 2_756 .
O12 K1 O11 60.69(4) . .
O11 K1 O11 180.00(5) 2_756 .
O13 K1 As2 82.17(3) 2_756 2_756
O13 K1 As2 97.83(3) . 2_756
O12 K1 As2 76.61(3) 2_756 2_756
O12 K1 As2 103.39(3) . 2_756
O11 K1 As2 73.17(3) 2_756 2_756
O11 K1 As2 106.83(3) . 2_756
O13 K1 As2 97.83(3) 2_756 .
O13 K1 As2 82.17(3) . .
O12 K1 As2 103.39(3) 2_756 .
O12 K1 As2 76.61(3) . .
O11 K1 As2 106.83(3) 2_756 .
O11 K1 As2 73.17(3) . .
As2 K1 As2 180.0 2_756 .
C106 O11 C101 111.26(16) . .
C106 O11 K1 113.55(11) . .
C101 O11 K1 114.15(11) . .
C103 O12 C102 112.16(16) . .
C103 O12 K1 114.43(11) . .
C102 O12 K1 114.68(11) . .
C104 O13 C105 112.13(16) . .
C104 O13 K1 114.66(11) . .
C105 O13 K1 117.96(12) . .
O11 C101 C102 109.13(16) . .
O11 C101 H10A 109.9 . .
C102 C101 H10A 109.9 . .
O11 C101 H10B 109.9 . .
C102 C101 H10B 109.9 . .
H10A C101 H10B 108.3 . .
O12 C102 C101 108.91(16) . .
O12 C102 H10C 109.9 . .
C101 C102 H10C 109.9 . .
O12 C102 H10D 109.9 . .
C101 C102 H10D 109.9 . .
H10C C102 H10D 108.3 . .
O12 C103 C104 109.25(17) . .
O12 C103 H10E 109.8 . .
C104 C103 H10E 109.8 . .
O12 C103 H10F 109.8 . .
C104 C103 H10F 109.8 . .
H10E C103 H10F 108.3 . .
O13 C104 C103 108.24(17) . .
O13 C104 H10G 110.1 . .
C103 C104 H10G 110.1 . .
O13 C104 H10H 110.1 . .
C103 C104 H10H 110.1 . .
H10G C104 H10H 108.4 . .
O13 C105 C106 108.49(17) . 2_756
O13 C105 H10I 110.0 . .
C106 C105 H10I 110.0 2_756 .
O13 C105 H10J 110.0 . .
C106 C105 H10J 110.0 2_756 .
H10I C105 H10J 108.4 . .
O11 C106 C105 109.18(17) . 2_756
O11 C106 H10K 109.8 . .
C105 C106 H10K 109.8 2_756 .
O11 C106 H10L 109.8 . .
C105 C106 H10L 109.8 2_756 .
H10K C106 H10L 108.3 . .
O1A K2 O1A 180.0 . 2_565
O1A K2 O23 142.95(8) . .
O1A K2 O23 37.05(8) 2_565 .
O1A K2 O23 37.05(8) . 2_565
O1A K2 O23 142.95(8) 2_565 2_565
O23 K2 O23 180.0 . 2_565
O1A K2 O2A 61.33(9) . .
O1A K2 O2A 118.67(9) 2_565 .
O23 K2 O2A 84.72(9) . .
O23 K2 O2A 95.28(9) 2_565 .
O1A K2 O2A 118.67(9) . 2_565
O1A K2 O2A 61.33(9) 2_565 2_565
O23 K2 O2A 95.28(9) . 2_565
O23 K2 O2A 84.72(9) 2_565 2_565
O2A K2 O2A 180.00(12) . 2_565
O1A K2 O1S 88.91(8) . .
O1A K2 O1S 91.09(8) 2_565 .
O23 K2 O1S 82.77(8) . .
O23 K2 O1S 97.23(8) 2_565 .
O2A K2 O1S 100.42(8) . .
O2A K2 O1S 79.58(8) 2_565 .
O1A K2 O1S 91.09(8) . 2_565
O1A K2 O1S 88.91(8) 2_565 2_565
O23 K2 O1S 97.23(8) . 2_565
O23 K2 O1S 82.77(8) 2_565 2_565
O2A K2 O1S 79.58(8) . 2_565
O2A K2 O1S 100.42(8) 2_565 2_565
O1S K2 O1S 180.00(7) . 2_565
O1A K2 O22 86.83(9) . .
O1A K2 O22 93.17(9) 2_565 .
O23 K2 O22 60.03(9) . .
O23 K2 O22 119.97(9) 2_565 .
O2A K2 O22 25.51(9) . .
O2A K2 O22 154.49(9) 2_565 .
O1S K2 O22 101.72(8) . .
O1S K2 O22 78.28(8) 2_565 .
O1A K2 O22 93.17(9) . 2_565
O1A K2 O22 86.83(9) 2_565 2_565
O23 K2 O22 119.97(9) . 2_565
O23 K2 O22 60.03(9) 2_565 2_565
O2A K2 O22 154.49(9) . 2_565
O2A K2 O22 25.51(9) 2_565 2_565
O1S K2 O22 78.28(8) . 2_565
O1S K2 O22 101.72(8) 2_565 2_565
O22 K2 O22 180.00(10) . 2_565
O1A K2 O21 26.28(9) . .
O1A K2 O21 153.72(9) 2_565 .
O23 K2 O21 119.29(9) . .
O23 K2 O21 60.71(9) 2_565 .
O2A K2 O21 35.25(9) . .
O2A K2 O21 144.75(9) 2_565 .
O1S K2 O21 97.05(8) . .
O1S K2 O21 82.95(8) 2_565 .
O22 K2 O21 60.74(9) . .
O22 K2 O21 119.26(9) 2_565 .
O1A K2 O21 153.72(9) . 2_565
O1A K2 O21 26.28(9) 2_565 2_565
O23 K2 O21 60.71(9) . 2_565
O23 K2 O21 119.29(9) 2_565 2_565
O2A K2 O21 144.75(9) . 2_565
O2A K2 O21 35.25(9) 2_565 2_565
O1S K2 O21 82.95(8) . 2_565
O1S K2 O21 97.05(8) 2_565 2_565
O22 K2 O21 119.26(9) . 2_565
O22 K2 O21 60.74(9) 2_565 2_565
O21 K2 O21 180.0 . 2_565
C202 O21 C201 123.7(4) . .
C202 O21 K2 122.6(3) . .
C201 O21 K2 112.5(3) . .
C204 O22 C203 110.2(7) . .
C204 O22 K2 129.2(5) . .
C203 O22 K2 113.1(3) . .
C205 O23 C206 113.8(11) . .
C205 O23 K2 116.0(3) . .
C206 O23 K2 115.6(10) . .
O21 C201 C206 110.1(10) . 2_565
O21 C201 H20A 109.6 . .
C206 C201 H20A 109.6 2_565 .
O21 C201 H20B 109.6 . .
C206 C201 H20B 109.6 2_565 .
H20A C201 H20B 108.1 . .
O21 C202 C203 116.3(4) . .
O21 C202 H20C 108.2 . .
C203 C202 H20C 108.2 . .
O21 C202 H20D 108.2 . .
C203 C202 H20D 108.2 . .
H20C C202 H20D 107.4 . .
O22 C203 C202 120.8(4) . .
O22 C203 H20E 107.1 . .
C202 C203 H20E 107.1 . .
O22 C203 H20F 107.1 . .
C202 C203 H20F 107.1 . .
H20E C203 H20F 106.8 . .
O22 C204 C205 107.6(8) . .
O22 C204 H20G 110.2 . .
C205 C204 H20G 110.2 . .
O22 C204 H20H 110.2 . .
C205 C204 H20H 110.2 . .
H20G C204 H20H 108.5 . .
O23 C205 C204 118.6(6) . .
O23 C205 H20I 107.7 . .
C204 C205 H20I 107.7 . .
O23 C205 H20J 107.7 . .
C204 C205 H20J 107.7 . .
H20I C205 H20J 107.1 . .
O23 C206 C201 110.3(17) . 2_565
O23 C206 H20K 109.6 . .
C201 C206 H20K 109.6 2_565 .
O23 C206 H20L 109.6 . .
C201 C206 H20L 109.6 2_565 .
H20K C206 H20L 108.1 . .
C1A O1A C6A 112.2(10) . 2_565
C1A O1A K2 111.7(3) . .
C6A O1A K2 117.8(10) 2_565 .
C2A O2A C3A 120.4(4) . .
C2A O2A K2 124.1(3) . .
C3A O2A K2 114.9(3) . .
C4A O3A C5A 120.0(7) . .
C4A O3A K2 121.3(6) . .
C5A O3A K2 111.6(3) . .
O1A C1A C2A 122.8(5) . .
O1A C1A H1A1 106.6 . .
C2A C1A H1A1 106.6 . .
O1A C1A H1A2 106.6 . .
C2A C1A H1A2 106.6 . .
H1A1 C1A H1A2 106.6 . .
O2A C2A C1A 110.5(4) . .
O2A C2A H2A1 109.6 . .
C1A C2A H2A1 109.6 . .
O2A C2A H2A2 109.6 . .
C1A C2A H2A2 109.6 . .
H2A1 C2A H2A2 108.1 . .
O2A C3A C4A 113.5(5) . .
O2A C3A H3A1 108.9 . .
C4A C3A H3A1 108.9 . .
O2A C3A H3A2 108.9 . .
C4A C3A H3A2 108.9 . .
H3A1 C3A H3A2 107.7 . .
O3A C4A C3A 121.0(8) . .
O3A C4A H4A1 107.1 . .
C3A C4A H4A1 107.1 . .
O3A C4A H4A2 107.1 . .
C3A C4A H4A2 107.1 . .
H4A1 C4A H4A2 106.8 . .
O3A C5A C6A 109.6(10) . .
O3A C5A H5A1 109.7 . .
C6A C5A H5A1 109.7 . .
O3A C5A H5A2 109.7 . .
C6A C5A H5A2 109.7 . .
H5A1 C5A H5A2 108.2 . .
O1A C6A C5A 109.1(15) 2_565 .
O1A C6A H6A1 109.9 2_565 .
C5A C6A H6A1 109.9 . .
O1A C6A H6A2 109.9 2_565 .
C5A C6A H6A2 109.9 . .
H6A1 C6A H6A2 108.3 . .
C4S O1S C1S 105.4(3) . .
C4S O1S K2 128.91(19) . .
C1S O1S K2 110.8(2) . .
O1S C1S C2S 106.1(3) . .
O1S C1S H1S1 110.5 . .
C2S C1S H1S1 110.5 . .
O1S C1S H1S2 110.5 . .
C2S C1S H1S2 110.5 . .
H1S1 C1S H1S2 108.7 . .
C1S C2S C3S 103.8(3) . .
C1S C2S H2S1 111.0 . .
C3S C2S H2S1 111.0 . .
C1S C2S H2S2 111.0 . .
C3S C2S H2S2 111.0 . .
H2S1 C2S H2S2 109.0 . .
C2S C3S C4S 105.2(3) . .
C2S C3S H3S1 110.7 . .
C4S C3S H3S1 110.7 . .
C2S C3S H3S2 110.7 . .
C4S C3S H3S2 110.7 . .
H3S1 C3S H3S2 108.8 . .
O1S C4S C3S 105.7(3) . .
O1S C4S H4S1 110.6 . .
C3S C4S H4S1 110.6 . .
O1S C4S H4S2 110.6 . .
C3S C4S H4S2 110.6 . .
H4S1 C4S H4S2 108.7 . .

loop_
_geom_bond_atom_site_label_1
_geom_bond_atom_site_label_2
_geom_bond_distance
_geom_bond_site_symmetry_2
As1 C2 1.8697(19) .
As1 As2 2.3108(4) .
As2 As3 2.3034(3) .
As2 K1 3.8119(3) .
As3 C1 1.8937(18) .
C1 C2 1.375(3) .
C1 C3 1.485(3) .
C2 H2 0.9500 .
C3 C8 1.400(3) .
C3 C4 1.401(3) .
C4 C5 1.390(3) .
C4 H4 0.9500 .
C5 C6 1.390(3) .
C5 H5 0.9500 .
C6 C7 1.381(3) .
C6 H6 0.9500 .
C7 C8 1.389(3) .
C7 H7 0.9500 .
C8 H8 0.9500 .
K1 O13 2.7660(13) 2_756
K1 O13 2.7660(13) .
K1 O12 2.7755(13) 2_756
K1 O12 2.7755(13) .
K1 O11 2.8111(13) 2_756
K1 O11 2.8111(13) .
K1 As2 3.8119(3) 2_756
O11 C106 1.413(3) .
O11 C101 1.430(2) .
O12 C103 1.419(3) .
O12 C102 1.428(2) .
O13 C104 1.418(3) .
O13 C105 1.422(2) .
C101 C102 1.487(3) .
C101 H10A 0.9900 .
C101 H10B 0.9900 .
C102 H10C 0.9900 .
C102 H10D 0.9900 .
C103 C104 1.494(3) .
C103 H10E 0.9900 .
C103 H10F 0.9900 .
C104 H10G 0.9900 .
C104 H10H 0.9900 .
C105 C106 1.492(3) 2_756
C105 H10I 0.9900 .
C105 H10J 0.9900 .
C106 C105 1.492(3) 2_756
C106 H10K 0.9900 .
C106 H10L 0.9900 .
K2 O1A 2.765(3) .
K2 O1A 2.765(3) 2_565
K2 O23 2.778(3) .
K2 O23 2.778(3) 2_565
K2 O2A 2.780(3) .
K2 O2A 2.780(3) 2_565
K2 O1S 2.808(2) .
K2 O1S 2.808(2) 2_565
K2 O22 2.815(3) .
K2 O22 2.815(3) 2_565
K2 O21 2.817(4) .
K2 O21 2.817(4) 2_565
O21 C202 1.207(5) .
O21 C201 1.410(6) .
O22 C204 1.253(13) .
O22 C203 1.426(6) .
O23 C205 1.405(6) .
O23 C206 1.43(3) .
C201 C206 1.47(3) 2_565
C201 H20A 0.9900 .
C201 H20B 0.9900 .
C202 C203 1.577(8) .
C202 H20C 0.9900 .
C202 H20D 0.9900 .
C203 H20E 0.9900 .
C203 H20F 0.9900 .
C204 C205 1.666(13) .
C204 H20G 0.9900 .
C204 H20H 0.9900 .
C205 H20I 0.9900 .
C205 H20J 0.9900 .
C206 C201 1.47(3) 2_565
C206 H20K 0.9900 .
C206 H20L 0.9900 .
O1A C1A 1.419(6) .
O1A C6A 1.43(2) 2_565
O2A C2A 1.238(6) .
O2A C3A 1.422(6) .
O3A C4A 1.154(10) .
O3A C5A 1.423(6) .
C1A C2A 1.625(8) .
C1A H1A1 0.9900 .
C1A H1A2 0.9900 .
C2A H2A1 0.9900 .
C2A H2A2 0.9900 .
C3A C4A 1.569(14) .
C3A H3A1 0.9900 .
C3A H3A2 0.9900 .
C4A H4A1 0.9900 .
C4A H4A2 0.9900 .
C5A C6A 1.49(3) .
C5A H5A1 0.9900 .
C5A H5A2 0.9900 .
C6A O1A 1.43(2) 2_565
C6A H6A1 0.9900 .
C6A H6A2 0.9900 .
O1S C4S 1.404(4) .
O1S C1S 1.414(4) .
C1S C2S 1.469(6) .
C1S H1S1 0.9900 .
C1S H1S2 0.9900 .
C2S C3S 1.477(7) .
C2S H2S1 0.9900 .
C2S H2S2 0.9900 .
C3S C4S 1.516(5) .
C3S H3S1 0.9900 .
C3S H3S2 0.9900 .
C4S H4S1 0.9900 .
C4S H4S2 0.9900 .

loop_
_geom_torsion_atom_site_label_1
_geom_torsion_atom_site_label_2
_geom_torsion_atom_site_label_3
_geom_torsion_atom_site_label_4
_geom_torsion
_geom_torsion_site_symmetry_1
_geom_torsion_site_symmetry_4
C2 As1 As2 As3 -0.63(6) . .
C2 As1 As2 K1 91.46(6) . .
As1 As2 As3 C1 0.06(5) . .
K1 As2 As3 C1 -130.97(5) . .
As2 As3 C1 C2 0.86(15) . .
As2 As3 C1 C3 179.90(12) . .
C3 C1 C2 As1 179.28(12) . .
As3 C1 C2 As1 -1.7(2) . .
As2 As1 C2 C1 1.47(16) . .
C2 C1 C3 C8 -134.21(19) . .
As3 C1 C3 C8 46.7(2) . .
C2 C1 C3 C4 45.5(2) . .
As3 C1 C3 C4 -133.56(15) . .
C8 C3 C4 C5 1.0(3) . .
C1 C3 C4 C5 -178.70(19) . .
C3 C4 C5 C6 0.3(3) . .
C4 C5 C6 C7 -1.3(4) . .
C5 C6 C7 C8 1.2(3) . .
C6 C7 C8 C3 0.1(3) . .
C4 C3 C8 C7 -1.2(3) . .
C1 C3 C8 C7 178.51(18) . .
As3 As2 K1 O13 -15.11(3) . 2_756
As1 As2 K1 O13 -111.90(3) . 2_756
As3 As2 K1 O13 164.89(3) . .
As1 As2 K1 O13 68.10(3) . .
As3 As2 K1 O12 46.69(3) . 2_756
As1 As2 K1 O12 -50.10(3) . 2_756
As3 As2 K1 O12 -133.31(3) . .
As1 As2 K1 O12 129.90(3) . .
As3 As2 K1 O11 109.71(3) . 2_756
As1 As2 K1 O11 12.92(3) . 2_756
As3 As2 K1 O11 -70.29(3) . .
As1 As2 K1 O11 -167.08(3) . .
O13 K1 O11 C106 21.74(13) 2_756 .
O13 K1 O11 C106 -158.26(13) . .
O12 K1 O11 C106 35.44(14) 2_756 .
O12 K1 O11 C106 -144.56(14) . .
As2 K1 O11 C106 -48.38(13) 2_756 .
As2 K1 O11 C106 131.62(13) . .
O13 K1 O11 C101 150.71(13) 2_756 .
O13 K1 O11 C101 -29.29(13) . .
O12 K1 O11 C101 164.41(12) 2_756 .
O12 K1 O11 C101 -15.59(12) . .
As2 K1 O11 C101 80.59(12) 2_756 .
As2 K1 O11 C101 -99.41(12) . .
O13 K1 O12 C103 -163.93(13) 2_756 .
O13 K1 O12 C103 16.07(13) . .
O11 K1 O12 C103 29.64(14) 2_756 .
O11 K1 O12 C103 -150.36(14) . .
As2 K1 O12 C103 107.66(13) 2_756 .
As2 K1 O12 C103 -72.34(13) . .
O13 K1 O12 C102 -32.27(14) 2_756 .
O13 K1 O12 C102 147.73(14) . .
O11 K1 O12 C102 161.30(12) 2_756 .
O11 K1 O12 C102 -18.70(12) . .
As2 K1 O12 C102 -120.68(12) 2_756 .
As2 K1 O12 C102 59.32(12) . .
O12 K1 O13 C104 -161.36(13) 2_756 .
O12 K1 O13 C104 18.64(13) . .
O11 K1 O13 C104 -147.68(14) 2_756 .
O11 K1 O13 C104 32.32(14) . .
As2 K1 O13 C104 -82.37(13) 2_756 .
As2 K1 O13 C104 97.63(13) . .
O12 K1 O13 C105 -25.88(15) 2_756 .
O12 K1 O13 C105 154.12(15) . .
O11 K1 O13 C105 -12.19(13) 2_756 .
O11 K1 O13 C105 167.81(13) . .
As2 K1 O13 C105 53.12(14) 2_756 .
As2 K1 O13 C105 -126.88(14) . .
C106 O11 C101 C102 177.19(16) . .
K1 O11 C101 C102 47.07(17) . .
C103 O12 C102 C101 -176.87(16) . .
K1 O12 C102 C101 50.39(18) . .
O11 C101 C102 O12 -65.2(2) . .
C102 O12 C103 C104 179.43(17) . .
K1 O12 C103 C104 -47.7(2) . .
C105 O13 C104 C103 172.11(17) . .
K1 O13 C104 C103 -49.84(19) . .
O12 C103 C104 O13 65.1(2) . .
C104 O13 C105 C106 179.15(18) . 2_756
K1 O13 C105 C106 42.6(2) . 2_756
C101 O11 C106 C105 177.08(16) . 2_756
K1 O11 C106 C105 -52.49(19) . 2_756
O1A K2 O21 C202 149.6(5) . .
O1A K2 O21 C202 -30.4(5) 2_565 .
O23 K2 O21 C202 -8.9(5) . .
O23 K2 O21 C202 171.1(5) 2_565 .
O2A K2 O21 C202 -21.4(4) . .
O2A K2 O21 C202 158.6(4) 2_565 .
O1S K2 O21 C202 76.7(5) . .
O1S K2 O21 C202 -103.3(5) 2_565 .
O22 K2 O21 C202 -22.8(4) . .
O22 K2 O21 C202 157.2(4) 2_565 .
O1A K2 O21 C201 -42.5(3) . .
O1A K2 O21 C201 137.5(3) 2_565 .
O23 K2 O21 C201 159.0(3) . .
O23 K2 O21 C201 -21.0(3) 2_565 .
O2A K2 O21 C201 146.5(4) . .
O2A K2 O21 C201 -33.5(4) 2_565 .
O1S K2 O21 C201 -115.4(3) . .
O1S K2 O21 C201 64.6(3) 2_565 .
O22 K2 O21 C201 145.1(3) . .
O22 K2 O21 C201 -34.9(3) 2_565 .
O1A K2 O22 C204 161.4(7) . .
O1A K2 O22 C204 -18.6(7) 2_565 .
O23 K2 O22 C204 -1.3(7) . .
O23 K2 O22 C204 178.7(7) 2_565 .
O2A K2 O22 C204 162.8(8) . .
O2A K2 O22 C204 -17.2(8) 2_565 .
O1S K2 O22 C204 73.2(7) . .
O1S K2 O22 C204 -106.8(7) 2_565 .
O21 K2 O22 C204 164.8(8) . .
O21 K2 O22 C204 -15.2(8) 2_565 .
O1A K2 O22 C203 15.1(3) . .
O1A K2 O22 C203 -164.9(3) 2_565 .
O23 K2 O22 C203 -147.5(3) . .
O23 K2 O22 C203 32.5(3) 2_565 .
O2A K2 O22 C203 16.6(3) . .
O2A K2 O22 C203 -163.4(3) 2_565 .
O1S K2 O22 C203 -73.1(3) . .
O1S K2 O22 C203 106.9(3) 2_565 .
O21 K2 O22 C203 18.5(3) . .
O21 K2 O22 C203 -161.5(3) 2_565 .
O1A K2 O23 C205 -46.7(4) . .
O1A K2 O23 C205 133.3(4) 2_565 .
O2A K2 O23 C205 -23.9(4) . .
O2A K2 O23 C205 156.1(4) 2_565 .
O1S K2 O23 C205 -125.2(4) . .
O1S K2 O23 C205 54.8(4) 2_565 .
O22 K2 O23 C205 -17.1(4) . .
O22 K2 O23 C205 162.9(4) 2_565 .
O21 K2 O23 C205 -31.1(4) . .
O21 K2 O23 C205 148.9(4) 2_565 .
O1A K2 O23 C206 176.1(11) . .
O1A K2 O23 C206 -3.9(11) 2_565 .
O2A K2 O23 C206 -161.1(11) . .
O2A K2 O23 C206 18.9(11) 2_565 .
O1S K2 O23 C206 97.6(11) . .
O1S K2 O23 C206 -82.4(11) 2_565 .
O22 K2 O23 C206 -154.3(11) . .
O22 K2 O23 C206 25.7(11) 2_565 .
O21 K2 O23 C206 -168.3(11) . .
O21 K2 O23 C206 11.7(11) 2_565 .
C202 O21 C201 C206 -140.3(12) . 2_565
K2 O21 C201 C206 51.9(11) . 2_565
C201 O21 C202 C203 -144.9(5) . .
K2 O21 C202 C203 21.7(7) . .
C204 O22 C203 C202 -171.7(6) . .
K2 O22 C203 C202 -18.9(6) . .
O21 C202 C203 O22 -0.6(8) . .
C203 O22 C204 C205 162.5(5) . .
K2 O22 C204 C205 15.5(10) . .
C206 O23 C205 C204 171.0(12) . .
K2 O23 C205 C204 33.1(7) . .
O22 C204 C205 O23 -31.8(10) . .
C205 O23 C206 C201 179.4(10) . 2_565
K2 O23 C206 C201 -42.5(18) . 2_565
O23 K2 O1A C1A 48.6(4) . .
O23 K2 O1A C1A -131.4(4) 2_565 .
O2A K2 O1A C1A 22.6(3) . .
O2A K2 O1A C1A -157.4(3) 2_565 .
O1S K2 O1A C1A 125.1(3) . .
O1S K2 O1A C1A -54.9(3) 2_565 .
O22 K2 O1A C1A 23.3(3) . .
O22 K2 O1A C1A -156.7(3) 2_565 .
O21 K2 O1A C1A 16.7(3) . .
O21 K2 O1A C1A -163.3(3) 2_565 .
O23 K2 O1A C6A -179.3(10) . 2_565
O23 K2 O1A C6A 0.7(10) 2_565 2_565
O2A K2 O1A C6A 154.7(10) . 2_565
O2A K2 O1A C6A -25.3(10) 2_565 2_565
O1S K2 O1A C6A -102.8(10) . 2_565
O1S K2 O1A C6A 77.2(10) 2_565 2_565
O22 K2 O1A C6A 155.4(10) . 2_565
O22 K2 O1A C6A -24.6(10) 2_565 2_565
O21 K2 O1A C6A 148.8(11) . 2_565
O21 K2 O1A C6A -31.2(11) 2_565 2_565
O1A K2 O2A C2A -28.0(4) . .
O1A K2 O2A C2A 152.0(4) 2_565 .
O23 K2 O2A C2A 167.4(4) . .
O23 K2 O2A C2A -12.6(4) 2_565 .
O1S K2 O2A C2A -110.9(4) . .
O1S K2 O2A C2A 69.1(4) 2_565 .
O22 K2 O2A C2A 153.6(5) . .
O22 K2 O2A C2A -26.4(5) 2_565 .
O21 K2 O2A C2A -23.5(4) . .
O21 K2 O2A C2A 156.5(4) 2_565 .
O1A K2 O2A C3A 143.4(3) . .
O1A K2 O2A C3A -36.6(3) 2_565 .
O23 K2 O2A C3A -21.2(3) . .
O23 K2 O2A C3A 158.8(3) 2_565 .
O1S K2 O2A C3A 60.5(3) . .
O1S K2 O2A C3A -119.5(3) 2_565 .
O22 K2 O2A C3A -34.9(3) . .
O22 K2 O2A C3A 145.1(3) 2_565 .
O21 K2 O2A C3A 148.0(4) . .
O21 K2 O2A C3A -32.0(4) 2_565 .
O1A K2 O3A C4A -7.1(8) . .
O1A K2 O3A C4A 172.9(8) 2_565 .
O23 K2 O3A C4A -170.1(8) . .
O23 K2 O3A C4A 9.9(8) 2_565 .
O2A K2 O3A C4A 7.5(7) . .
O2A K2 O3A C4A -172.5(7) 2_565 .
O1S K2 O3A C4A -95.2(7) . .
O1S K2 O3A C4A 84.8(7) 2_565 .
O22 K2 O3A C4A 17.0(7) . .
O22 K2 O3A C4A -163.0(7) 2_565 .
O21 K2 O3A C4A 1.8(7) . .
O21 K2 O3A C4A -178.2(7) 2_565 .
O1A K2 O3A C5A -157.6(3) . .
O1A K2 O3A C5A 22.4(3) 2_565 .
O23 K2 O3A C5A 39.4(3) . .
O23 K2 O3A C5A -140.6(3) 2_565 .
O2A K2 O3A C5A -143.0(3) . .
O2A K2 O3A C5A 37.0(3) 2_565 .
O1S K2 O3A C5A 114.3(3) . .
O1S K2 O3A C5A -65.7(3) 2_565 .
O22 K2 O3A C5A -133.5(4) . .
O22 K2 O3A C5A 46.5(4) 2_565 .
O21 K2 O3A C5A -148.7(3) . .
O21 K2 O3A C5A 31.3(3) 2_565 .
C6A O1A C1A C2A -159.0(11) 2_565 .
K2 O1A C1A C2A -24.2(6) . .
C3A O2A C2A C1A -146.4(4) . .
K2 O2A C2A C1A 24.6(6) . .
O1A C1A C2A O2A 1.6(8) . .
C2A O2A C3A C4A -153.5(6) . .
K2 O2A C3A C4A 34.8(6) . .
C5A O3A C4A C3A 155.7(7) . .
K2 O3A C4A C3A 7.6(13) . .
O2A C3A C4A O3A -29.4(12) . .
C4A O3A C5A C6A 155.6(11) . .
K2 O3A C5A C6A -53.4(10) . .
O3A C5A C6A O1A 63.9(14) . 2_565
O1A K2 O1S C4S 90.2(3) . .
O1A K2 O1S C4S -89.8(3) 2_565 .
O23 K2 O1S C4S -126.0(3) . .
O23 K2 O1S C4S 54.0(3) 2_565 .
O2A K2 O1S C4S 150.8(2) . .
O2A K2 O1S C4S -29.2(2) 2_565 .
O22 K2 O1S C4S 176.8(2) . .
O22 K2 O1S C4S -3.2(2) 2_565 .
O21 K2 O1S C4S 115.3(3) . .
O21 K2 O1S C4S -64.7(3) 2_565 .
O1A K2 O1S C1S -41.9(2) . .
O1A K2 O1S C1S 138.1(2) 2_565 .
O23 K2 O1S C1S 101.9(2) . .
O23 K2 O1S C1S -78.1(2) 2_565 .
O2A K2 O1S C1S 18.6(2) . .
O2A K2 O1S C1S -161.4(2) 2_565 .
O22 K2 O1S C1S 44.6(2) . .
O22 K2 O1S C1S -135.4(2) 2_565 .
O21 K2 O1S C1S -16.9(2) . .
O21 K2 O1S C1S 163.1(2) 2_565 .
C4S O1S C1S C2S -38.7(4) . .
K2 O1S C1S C2S 104.6(3) . .
O1S C1S C2S C3S 29.8(4) . .
C1S C2S C3S C4S -10.4(4) . .
C1S O1S C4S C3S 31.1(4) . .
K2 O1S C4S C3S -103.0(3) . .
C2S C3S C4S O1S -12.3(4) . .
